data_4003354
loop_
_publ_author_name
'Lee, Hui-Chun'
'Hwang, Jongkook'
'Schilde, Uwe'
'Antonietti, Markus'
'Matyjaszewski, Krzysztof'
'Schmidt, Bernhard V. K. J.'

_publ_section_title
;
 Toward Ultimate Control of Radical Polymerization: Functionalized
 Metal--Organic Frameworks as a Robust Environment for Metal-Catalyzed
 Polymerizations
;
_journal_issue 9
_journal_name_full 'Chemistry of Materials'
_journal_page_first 2983
_journal_paper_doi 10.1021/acs.chemmater.8b00546
_journal_volume 30
_journal_year 2018
_chemical_formula_sum 'C4.25 H6 N0.75 O1.5 Zn0.25'
_chemical_formula_weight 107.94
_chemical_name_systematic
;
 catena-[bis(\m~4~-1,4-benzene-dicarboxylato)-(\m~2~-1,4-
 diazabicyclo[2.2.2]octane)-di-zinc] dimethylformamide clathrate
;
_space_group_crystal_system hexagonal
_space_group_IT_number 191
_space_group_name_Hall '-P 6 2'
_space_group_name_H-M_alt 'P 6/m m m'
_atom_sites_solution_hydrogens geom
_atom_sites_solution_primary direct
_atom_sites_solution_secondary difmap
_audit_creation_method SHELXL-2014/7
_cell_angle_alpha 90
_cell_angle_beta 90
_cell_angle_gamma 120
_cell_formula_units_Z 24
_cell_length_a 21.5725(5)
_cell_length_b 21.5725(5)
_cell_length_c 9.6834(3)
_cell_measurement_reflns_used 58942
_cell_measurement_temperature 210(2)
_cell_measurement_theta_max 29.57
_cell_measurement_theta_min 2.83
_cell_volume 3902.65(18)
_computing_cell_refinement 'X-AREA (Stoe, 2015)'
_computing_data_collection 'X-AREA (Stoe, 2015)'
_computing_data_reduction 'X-RED (Stoe, 2015)'
_computing_publication_material
; 
 SHELXL-2014/7 (Sheldrick, 2014)
 Diamond (Blankenburg, 2017)
;
_computing_structure_refinement 'SHELXL-2014/7 (Sheldrick, 2014)'
_computing_structure_solution 'SHELXS-97 (Sheldrick, 1997)'
_diffrn_ambient_temperature 210(2)
_diffrn_detector 'Pilatus 200K'
_diffrn_measured_fraction_theta_full 0.994
_diffrn_measured_fraction_theta_max 0.994
_diffrn_measurement_details
; 
 2373 frames, exposure time = 15 s per frame,
 detector distance = 60 mm, \D\w = 0.5 \%
;
_diffrn_measurement_device '4-circle goniometer'
_diffrn_measurement_device_type 'STOE StadiVari'
_diffrn_measurement_method 'rotation method'
_diffrn_radiation_collimation '0.3 mm diameter'
_diffrn_radiation_monochromator 'graded multilayer mirror'
_diffrn_radiation_source 'Genix Microfocus'
_diffrn_radiation_type 'Mo K\a'
_diffrn_radiation_wavelength 0.71073
_diffrn_reflns_av_R_equivalents 0.0510
_diffrn_reflns_av_unetI/netI 0.0127
_diffrn_reflns_Laue_measured_fraction_full 0.994
_diffrn_reflns_Laue_measured_fraction_max 0.994
_diffrn_reflns_limit_h_max 25
_diffrn_reflns_limit_h_min -25
_diffrn_reflns_limit_k_max 25
_diffrn_reflns_limit_k_min -25
_diffrn_reflns_limit_l_max 11
_diffrn_reflns_limit_l_min -11
_diffrn_reflns_number 64193
_diffrn_reflns_point_group_measured_fraction_full 0.994
_diffrn_reflns_point_group_measured_fraction_max 0.994
_diffrn_reflns_theta_full 24.996
_diffrn_reflns_theta_max 24.996
_diffrn_reflns_theta_min 2.369
_diffrn_source_current 1.000
_diffrn_source_voltage 50
_exptl_absorpt_coefficient_mu 0.972
_exptl_absorpt_correction_T_max 0.8405
_exptl_absorpt_correction_T_min 0.8395
_exptl_absorpt_correction_type integration
_exptl_absorpt_process_details 'X-RED (Stoe, 2015)'
_exptl_crystal_density_diffrn 1.102
_exptl_crystal_density_method 'not measured'
_exptl_crystal_description prism
_exptl_crystal_F_000 1350
_exptl_crystal_size_max 0.260
_exptl_crystal_size_mid 0.210
_exptl_crystal_size_min 0.140
_refine_diff_density_max 0.255
_refine_diff_density_min -0.255
_refine_diff_density_rms 0.043
_refine_ls_extinction_method none
_refine_ls_goodness_of_fit_ref 1.070
_refine_ls_hydrogen_treatment constr
_refine_ls_matrix_type full
_refine_ls_number_parameters 54
_refine_ls_number_reflns 1383
_refine_ls_number_restraints 0
_refine_ls_restrained_S_all 1.070
_refine_ls_R_factor_all 0.0331
_refine_ls_R_factor_gt 0.0273
_refine_ls_shift/su_max 0.000
_refine_ls_shift/su_mean 0.000
_refine_ls_structure_factor_coef Fsqd
_refine_ls_weighting_details 'w=1/[\s^2^(Fo^2^)+(0.0513P)^2^+0.4705P] where P=(Fo^2^+2Fc^2^)/3'
_refine_ls_weighting_scheme calc
_refine_ls_wR_factor_gt 0.0744
_refine_ls_wR_factor_ref 0.0777
_reflns_number_gt 1269
_reflns_number_total 1383
_reflns_threshold_expression 'I > 2\s(I)'
_cod_data_source_file cm8b00546_si_002.cif
_cod_data_source_block 2c
_cod_original_cell_volume 3902.6(2)
_cod_original_formula_sum 'C4.25 H6 N0.75 O1.50 Zn0.25'
_cod_database_code 4003354
_shelx_space_group_comment
;
The symmetry employed for this shelxl refinement is uniquely defined
by the following loop, which should always be used as a source of
symmetry information in preference to the above space-group names.
They are only intended as comments.
;
_platon_squeeze_void_probe_radius 1.20

loop_
_space_group_symop_operation_xyz
'x, y, z'
'-x, -y, z'
'-y, -x, -z'
'y, x, -z'
'x-y, -y, -z'
'-x+y, y, -z'
'x, x-y, -z'
'-x, -x+y, -z'
'-y, x-y, z'
'y, -x+y, z'
'x-y, x, z'
'-x+y, -x, z'
'-x, -y, -z'
'x, y, -z'
'y, x, z'
'-y, -x, z'
'-x+y, y, z'
'x-y, -y, z'
'-x, -x+y, z'
'x, x-y, z'
'y, -x+y, -z'
'-y, x-y, -z'
'-x+y, -x, -z'
'x-y, x, -z'

loop_
_atom_site_label
_atom_site_type_symbol
_atom_site_fract_x
_atom_site_fract_y
_atom_site_fract_z
_atom_site_U_iso_or_equiv
_atom_site_adp_type
_atom_site_occupancy
_atom_site_site_symmetry_order
_atom_site_calc_flag
_atom_site_refinement_flags_posn
_atom_site_refinement_flags_adp
_atom_site_refinement_flags_occupancy
C1 C -0.10109(11) 0.36885(12) 0.0000 0.0341(5) Uani 1 2 d S T P
C2 C -0.16696(11) 0.29626(12) 0.0000 0.0350(5) Uani 1 2 d S T P
C3 C -0.19876(10) 0.26351(10) -0.12310(16) 0.0532(5) Uani 1 1 d . . .
H3 H -0.1767 0.2849 -0.2073 0.064 Uiso 1 1 calc R U .
C4 C 0.0378(3) 0.4639(3) 0.4204(3) 0.0653(13) Uani 0.5 1 d . . P
H4A H 0.0080 0.4070 0.3810 0.078 Uiso 0.5 1 d . U P
H4B H 0.0910 0.4890 0.3810 0.078 Uiso 0.5 1 d . U P
C5 C -0.0738(3) 0.46309(13) 0.4197(5) 0.0638(19) Uani 0.5 2 d S T P
H5A H -0.1010 0.4080 0.3830 0.077 Uiso 0.25 1 d . U P
H5B H -0.1010 0.4910 0.3830 0.077 Uiso 0.25 1 d . U P
N1 N 0.0000 0.5000 0.3668(3) 0.0248(6) Uani 1 4 d S T P
Zn1 Zn 0.0000 0.5000 0.15368(3) 0.02418(15) Uani 1 4 d S T P
O1 O -0.07654(7) 0.39677(6) 0.11473(12) 0.0483(3) Uani 1 1 d . . .

loop_
_atom_site_aniso_label
_atom_site_aniso_U_11
_atom_site_aniso_U_22
_atom_site_aniso_U_33
_atom_site_aniso_U_23
_atom_site_aniso_U_13
_atom_site_aniso_U_12
C1 0.0246(10) 0.0347(11) 0.0332(11) 0.000 0.000 0.0076(9)
C2 0.0282(10) 0.0341(11) 0.0301(10) 0.000 0.000 0.0063(9)
C3 0.0464(10) 0.0466(10) 0.0288(8) 0.0019(7) 0.0041(7) -0.0049(9)
C4 0.111(3) 0.123(4) 0.0172(16) 0.0012(17) 0.0007(16) 0.099(3)
C5 0.025(2) 0.116(5) 0.021(3) 0.0011(10) 0.0023(19) 0.0124(11)
N1 0.0193(11) 0.0312(10) 0.0199(12) 0.000 0.000 0.0096(6)
Zn1 0.01657(19) 0.03286(19) 0.0177(2) 0.000 0.000 0.00829(9)
O1 0.0405(6) 0.0401(7) 0.0344(6) -0.0045(5) -0.0018(5) -0.0022(5)

loop_
_atom_type_symbol
_atom_type_description
_atom_type_scat_dispersion_real
_atom_type_scat_dispersion_imag
_atom_type_scat_source
C C 0.0033 0.0016 'International Tables Vol C Tables 4.2.6.8 and 6.1.1.4'
H H 0.0000 0.0000 'International Tables Vol C Tables 4.2.6.8 and 6.1.1.4'
N N 0.0061 0.0033 'International Tables Vol C Tables 4.2.6.8 and 6.1.1.4'
O O 0.0106 0.0060 'International Tables Vol C Tables 4.2.6.8 and 6.1.1.4'
Zn Zn 0.2839 1.4301 'International Tables Vol C Tables 4.2.6.8 and 6.1.1.4'

loop_
_geom_angle_atom_site_label_1
_geom_angle_atom_site_label_2
_geom_angle_atom_site_label_3
_geom_angle
_geom_angle_site_symmetry_1
_geom_angle_site_symmetry_3
O1 C1 O1 125.7(2) 14 .
O1 C1 C2 117.13(10) 14 .
O1 C1 C2 117.13(10) . .
C3 C2 C3 119.4(2) 14 .
C3 C2 C1 120.24(10) 14 .
C3 C2 C1 120.24(10) . .
C2 C3 C3 120.29(10) . 16
C2 C3 H3 119.9 . .
C3 C3 H3 119.9 16 .
C5 C4 C4 119.6(2) 2_565 19
C5 C4 N1 62.3(3) 2_565 .
C4 C4 N1 61.4(2) 19 .
C5 C4 C4 90.3(2) 2_565 14_556
C4 C4 C4 90.000(1) 19 14_556
N1 C4 C4 110.61(15) . 14_556
C5 C4 H4A 159.9 2_565 .
C4 C4 H4A 60.5 19 .
N1 C4 H4A 106.9 . .
C4 C4 H4A 109.7 14_556 .
C5 C4 H4B 64.2 2_565 .
C4 C4 H4B 159.0 19 .
N1 C4 H4B 110.2 . .
C4 C4 H4B 111.0 14_556 .
H4A C4 H4B 108.3 . .
C4 C5 C4 120.8(5) 2_565 19
C4 C5 N1 62.5(2) 2_565 .
C4 C5 N1 62.5(2) 19 .
C4 C5 C5 89.7(2) 2_565 14_556
C4 C5 C5 89.7(2) 19 14_556
N1 C5 C5 110.4(2) . 14_556
C4 C5 H5A 161.2 2_565 .
C4 C5 H5A 61.1 19 .
N1 C5 H5A 108.9 . .
C5 C5 H5A 109.1 14_556 .
C4 C5 H5B 61.1 2_565 .
C4 C5 H5B 161.2 19 .
N1 C5 H5B 108.9 . .
C5 C5 H5B 109.1 14_556 .
H5A C5 H5B 110.6 . .
C4 N1 C4 138.8(3) 20_565 19
C4 N1 C4 57.2(4) 20_565 2_565
C4 N1 C4 107.1(4) 19 2_565
C4 N1 C4 107.1(4) 20_565 .
C4 N1 C4 57.2(4) 19 .
C4 N1 C4 138.8(3) 2_565 .
C4 N1 C5 55.2(2) 20_565 2_565
C4 N1 C5 109.0(2) 19 2_565
C4 N1 C5 109.0(2) 2_565 2_565
C4 N1 C5 55.2(2) . 2_565
C4 N1 C5 109.0(2) 20_565 .
C4 N1 C5 55.2(2) 19 .
C4 N1 C5 55.2(2) 2_565 .
C4 N1 C5 109.0(2) . .
C5 N1 C5 139.2(4) 2_565 .
C4 N1 Zn1 110.61(15) 20_565 .
C4 N1 Zn1 110.61(15) 19 .
C4 N1 Zn1 110.61(15) 2_565 .
C4 N1 Zn1 110.61(15) . .
C5 N1 Zn1 110.4(2) 2_565 .
C5 N1 Zn1 110.4(2) . .
O1 Zn1 O1 158.66(7) . 2_565
O1 Zn1 O1 86.92(9) . 20_565
O1 Zn1 O1 89.16(9) 2_565 20_565
O1 Zn1 O1 89.15(9) . 19
O1 Zn1 O1 86.92(9) 2_565 19
O1 Zn1 O1 158.66(7) 20_565 19
O1 Zn1 N1 100.67(3) . .
O1 Zn1 N1 100.67(3) 2_565 .
O1 Zn1 N1 100.67(3) 20_565 .
O1 Zn1 N1 100.67(3) 19 .
O1 Zn1 Zn1 79.33(3) . 13_565
O1 Zn1 Zn1 79.33(3) 2_565 13_565
O1 Zn1 Zn1 79.33(3) 20_565 13_565
O1 Zn1 Zn1 79.33(3) 19 13_565
N1 Zn1 Zn1 180.0 . 13_565
C1 O1 Zn1 127.49(12) . .

loop_
_geom_bond_atom_site_label_1
_geom_bond_atom_site_label_2
_geom_bond_distance
_geom_bond_site_symmetry_2
C1 O1 1.2483(15) 14
C1 O1 1.2484(15) .
C1 C2 1.499(3) .
C2 C3 1.3807(19) 14
C2 C3 1.3807(19) .
C3 C3 1.397(3) 16
C3 H3 0.9400 .
C4 C5 1.364(6) 2_565
C4 C4 1.411(10) 19
C4 N1 1.474(4) .
C4 C4 1.542(6) 14_556
C4 H4A 1.1301 .
C4 H4B 1.0655 .
C5 C4 1.364(6) 2_565
C5 C4 1.364(6) 19
C5 N1 1.471(5) .
C5 C5 1.555(9) 14_556
C5 H5A 1.0889 .
C5 H5B 1.0889 .
N1 C4 1.474(4) 20_565
N1 C4 1.474(4) 19
N1 C4 1.474(4) 2_565
N1 C5 1.471(5) 2_565
N1 Zn1 2.064(3) .
Zn1 O1 2.0374(11) .
Zn1 O1 2.0374(11) 2_565
Zn1 O1 2.0375(11) 20_565
Zn1 O1 2.0375(11) 19
Zn1 Zn1 2.9763(6) 13_565

loop_
_geom_torsion_atom_site_label_1
_geom_torsion_atom_site_label_2
_geom_torsion_atom_site_label_3
_geom_torsion_atom_site_label_4
_geom_torsion
_geom_torsion_site_symmetry_1
_geom_torsion_site_symmetry_4
O1 C1 C2 C3 -177.2(2) 14 14
O1 C1 C2 C3 1.1(3) . 14
O1 C1 C2 C3 -1.1(3) 14 .
O1 C1 C2 C3 177.3(2) . .
C3 C2 C3 C3 1.7(3) 14 16
C1 C2 C3 C3 -174.44(15) . 16
C5 C4 N1 C4 -19.5(3) 2_565 20_565
C4 C4 N1 C4 137.6(3) 19 20_565
C4 C4 N1 C4 59.4(3) 14_556 20_565
C5 C4 N1 C4 -157.1(2) 2_565 19
C4 C4 N1 C4 -78.17(14) 14_556 19
C5 C4 N1 C4 -78.9(2) 2_565 2_565
C4 C4 N1 C4 78.17(14) 19 2_565
C4 C4 N1 C4 0.004(2) 14_556 2_565
C4 C4 N1 C5 157.1(2) 19 2_565
C4 C4 N1 C5 79.0(2) 14_556 2_565
C5 C4 N1 C5 -137.4(4) 2_565 .
C4 C4 N1 C5 19.73(17) 19 .
C4 C4 N1 C5 -58.4(2) 14_556 .
C5 C4 N1 Zn1 101.0(2) 2_565 .
C4 C4 N1 Zn1 -101.83(14) 19 .
C4 C4 N1 Zn1 180.001(2) 14_556 .
C4 C5 N1 C4 20.2(2) 2_565 20_565
C4 C5 N1 C4 -136.8(3) 19 20_565
C5 C5 N1 C4 -58.3(2) 14_556 20_565
C4 C5 N1 C4 157.1(4) 2_565 19
C5 C5 N1 C4 78.5(2) 14_556 19
C4 C5 N1 C4 -157.1(4) 19 2_565
C5 C5 N1 C4 -78.5(2) 14_556 2_565
C4 C5 N1 C4 136.8(3) 2_565 .
C4 C5 N1 C4 -20.2(2) 19 .
C5 C5 N1 C4 58.3(2) 14_556 .
C4 C5 N1 C5 78.5(2) 2_565 2_565
C4 C5 N1 C5 -78.5(2) 19 2_565
C5 C5 N1 C5 0.007(1) 14_556 2_565
C4 C5 N1 Zn1 -101.5(2) 2_565 .
C4 C5 N1 Zn1 101.5(2) 19 .
C5 C5 N1 Zn1 180.003(0) 14_556 .
O1 C1 O1 Zn1 10.0(4) 14 .
C2 C1 O1 Zn1 -168.24(15) . .

loop_
_platon_squeeze_void_nr
_platon_squeeze_void_average_x
_platon_squeeze_void_average_y
_platon_squeeze_void_average_z
_platon_squeeze_void_volume
_platon_squeeze_void_count_electrons
_platon_squeeze_void_content
1 -0.015 -0.013 -0.096 2534 530 ' '
